data_7048990
loop_
_publ_author_name
'Bachmann, Michael'
'Fessler, Reto'
'Blacque, Olivier'
'Venkatesan, Koushik'

_publ_section_title
;
 Towards blue emitting monocyclometalated gold(iii) complexes - synthesis,
 characterization and photophysical investigations.
;
_journal_issue 21
_journal_name_full 'Dalton transactions (Cambridge, England : 2003)'
_journal_page_first 7320
_journal_page_last 7330
_journal_paper_doi 10.1039/c8dt05034a
_journal_volume 48
_journal_year 2019
_chemical_formula_moiety 'C24 H8 Au F10 N O'
_chemical_formula_sum 'C24 H8 Au F10 N O'
_chemical_formula_weight 713.28
_space_group_crystal_system monoclinic
_space_group_IT_number 14
_space_group_name_Hall '-P 2yn'
_space_group_name_H-M_alt 'P 1 21/n 1'
_symmetry_space_group_name_Hall '-P 2yn'
_symmetry_space_group_name_H-M 'P 1 21/n 1'
_atom_sites_solution_hydrogens geom
_atom_sites_solution_primary dual
_audit_creation_date 2018-09-21
_audit_creation_method
;
Olex2 1.2
(compiled 2018.05.29 svn.r3508 for OlexSys, GUI svn.r5506)
;
_audit_update_record
;
2018-09-24 deposited with the CCDC.
2019-02-12 downloaded from the CCDC.
;
_cell_angle_alpha 90
_cell_angle_beta 90.407(2)
_cell_angle_gamma 90
_cell_formula_units_Z 4
_cell_length_a 8.9720(2)
_cell_length_b 26.0250(5)
_cell_length_c 9.2820(2)
_cell_measurement_reflns_used 10999
_cell_measurement_temperature 183(1)
_cell_measurement_theta_max 32.7460
_cell_measurement_theta_min 2.7100
_cell_volume 2167.26(8)
_computing_cell_refinement 'CrysAlisPro 1.171.39.13a (Rigaku OD, 2015)'
_computing_data_collection 'CrysAlisPro 1.171.39.13a (Rigaku OD, 2015)'
_computing_data_reduction 'CrysAlisPro 1.171.39.13a (Rigaku OD, 2015)'
_computing_molecular_graphics 'Olex2 (Dolomanov et al., 2009)'
_computing_publication_material 'Olex2 (Dolomanov et al., 2009)'
_computing_structure_refinement 'ShelXL (Sheldrick, 2015b)'
_computing_structure_solution 'ShelXT (Sheldrick, 2015a)'
_diffrn_ambient_environment N~2~
_diffrn_ambient_temperature 183(1)
_diffrn_detector 'CCD plate'
_diffrn_detector_area_resol_mean 10.4498
_diffrn_detector_type Ruby
_diffrn_measured_fraction_theta_full 0.999
_diffrn_measured_fraction_theta_max 0.999
_diffrn_measurement_details
;
List of Runs (angles in degrees, time in seconds):

  # Type    Start    End  Width  t~exp~   \w     \q     \k     \f   Frames
#--------------------------------------------------------------------------
  1  \w    -25.00  22.00   0.50   40.00    --  -19.65 -99.00  30.00   94
  2  \w    -25.00  22.00   0.50   40.00    --  -19.65 -99.00 -30.00   94
  3  \w    -25.00  22.00   0.50   40.00    --  -19.65 -99.00  90.00   94
  4  \w    -46.00  56.00   0.50   40.00    --  -19.65  38.00 -60.00  204
  5  \w    -58.00  54.00   0.50   40.00    --   20.59 -77.00-150.00  224
  6  \w    -53.00  11.00   0.50   40.00    --  -19.65  77.00  30.00  128
;
_diffrn_measurement_device 'four-circle diffractometer'
_diffrn_measurement_device_type 'Xcalibur, Ruby'
_diffrn_measurement_method '\w scans'
_diffrn_orient_matrix_type 'CrysAlisPro convention (1999,Acta A55,543-557)'
_diffrn_orient_matrix_UB_11 -0.0204260000
_diffrn_orient_matrix_UB_12 -0.0178871000
_diffrn_orient_matrix_UB_13 0.0540314000
_diffrn_orient_matrix_UB_21 -0.0763730000
_diffrn_orient_matrix_UB_22 0.0048685000
_diffrn_orient_matrix_UB_23 -0.0147215000
_diffrn_orient_matrix_UB_31 -0.0003718000
_diffrn_orient_matrix_UB_32 -0.0199828000
_diffrn_orient_matrix_UB_33 -0.0519861000
_diffrn_radiation_monochromator graphite
_diffrn_radiation_probe x-ray
_diffrn_radiation_type MoK\a
_diffrn_radiation_wavelength 0.71073
_diffrn_reflns_av_R_equivalents 0.0387
_diffrn_reflns_av_unetI/netI 0.0319
_diffrn_reflns_Laue_measured_fraction_full 0.999
_diffrn_reflns_Laue_measured_fraction_max 0.999
_diffrn_reflns_limit_h_max 12
_diffrn_reflns_limit_h_min -11
_diffrn_reflns_limit_k_max 37
_diffrn_reflns_limit_k_min -37
_diffrn_reflns_limit_l_max 13
_diffrn_reflns_limit_l_min -13
_diffrn_reflns_number 26976
_diffrn_reflns_point_group_measured_fraction_full 0.999
_diffrn_reflns_point_group_measured_fraction_max 0.999
_diffrn_reflns_theta_full 25.242
_diffrn_reflns_theta_max 30.507
_diffrn_reflns_theta_min 2.401
_diffrn_source 'fine-focus sealed X-ray tube'
_diffrn_source_type 'Enhance (Mo) X-ray Source'
_exptl_absorpt_coefficient_mu 6.893
_exptl_absorpt_correction_T_max 0.573
_exptl_absorpt_correction_T_min 0.359
_exptl_absorpt_correction_type analytical
_exptl_absorpt_process_details
;
CrysAlisPro 1.171.39.13a (Rigaku Oxford Diffraction, 2015)
Analytical numeric absorption correction using a multifaceted crystal
            model based on expressions derived by R.C. Clark & J.S. Reid.
(Clark, R. C. & Reid, J. S. (1995). Acta Cryst. A51, 887-897)
Empirical absorption correction using spherical harmonics,
 implemented in SCALE3 ABSPACK scaling algorithm.
;
_exptl_crystal_colour colourless
_exptl_crystal_density_diffrn 2.186
_exptl_crystal_description block
_exptl_crystal_F_000 1344
_exptl_crystal_size_max 0.22
_exptl_crystal_size_mid 0.13
_exptl_crystal_size_min 0.11
_refine_diff_density_max 1.431
_refine_diff_density_min -1.266
_refine_diff_density_rms 0.121
_refine_ls_extinction_method none
_refine_ls_goodness_of_fit_ref 1.096
_refine_ls_hydrogen_treatment constr
_refine_ls_matrix_type full
_refine_ls_number_parameters 329
_refine_ls_number_reflns 6622
_refine_ls_number_restraints 0
_refine_ls_restrained_S_all 1.096
_refine_ls_R_factor_all 0.0334
_refine_ls_R_factor_gt 0.0275
_refine_ls_shift/su_max 0.002
_refine_ls_shift/su_mean 0.000
_refine_ls_structure_factor_coef Fsqd
_refine_ls_weighting_details 'w=1/[\s^2^(Fo^2^)+(0.0235P)^2^+1.8496P] where P=(Fo^2^+2Fc^2^)/3'
_refine_ls_weighting_scheme calc
_refine_ls_wR_factor_gt 0.0590
_refine_ls_wR_factor_ref 0.0612
_reflns_Friedel_coverage 0.000
_reflns_number_gt 5916
_reflns_number_total 6622
_reflns_threshold_expression 'I > 2\s(I)'
_cod_data_source_file c8dt05034a2.cif
_cod_data_source_block 10
_cod_depositor_comments 'Adding full bibliography for 7048983--7048998.cif.'
_cod_original_cell_volume 2167.26(9)
_cod_database_code 7048990
_shelx_shelxl_version_number 2018/3
_shelx_space_group_comment
;
The symmetry employed for this shelxl refinement is uniquely defined
by the following loop, which should always be used as a source of
symmetry information in preference to the above space-group names.
They are only intended as comments.
;
_shelx_estimated_absorpt_t_max 0.518
_shelx_estimated_absorpt_t_min 0.312
_olex2_refinement_description
;
1. Fixed Uiso
 At 1.2 times of:
  All C(H) groups, All C(H,H) groups
2. Shared sites
{C1A, N1B}
{C1B, N1A}
3. Uiso/Uaniso restraints and constraints
Uanis(C1A) = Uanis(C1B) = Uanis(N1A) = Uanis(N1B)
4. Others
 Sof(C1B)=Sof(H2B)=Sof(H12A)=Sof(N1B)=1-FVAR(1)
 Sof(C1A)=Sof(H2A)=Sof(H12)=Sof(N1A)=FVAR(1)
5.a Aromatic/amide H refined with riding coordinates:
 C2(H2A), C2(H2B), C3(H3), C4(H4), C5(H5), C9(H9), C10(H10), C11(H11),
 C12(H12), C12(H12A)
;
_olex2_submission_special_instructions 'No special instructions were received'
_oxdiff_exptl_absorpt_empirical_details
;
Empirical correction (ABSPACK) includes:
- Absorption correction using spherical harmonics
- Frame scaling
;
_oxdiff_exptl_absorpt_empirical_full_max 1.246
_oxdiff_exptl_absorpt_empirical_full_min 0.741

loop_
_space_group_symop_operation_xyz
'x, y, z'
'-x+1/2, y+1/2, -z+1/2'
'-x, -y, -z'
'x-1/2, -y-1/2, z-1/2'

loop_
_atom_site_label
_atom_site_type_symbol
_atom_site_fract_x
_atom_site_fract_y
_atom_site_fract_z
_atom_site_U_iso_or_equiv
_atom_site_adp_type
_atom_site_occupancy
_atom_site_site_symmetry_order
_atom_site_calc_flag
_atom_site_refinement_flags_posn
_atom_site_refinement_flags_occupancy
_atom_site_disorder_assembly
_atom_site_disorder_group
Au1 Au 0.46744(2) 0.61344(2) 0.57408(2) 0.01969(4) Uani 1 1 d . . . .
C1A C 0.6579(3) 0.65051(10) 0.5057(3) 0.0237(4) Uani 0.45(2) 1 d . P A 1
C1B C 0.3682(3) 0.63194(11) 0.3786(3) 0.0237(4) Uani 0.55(2) 1 d . P A 2
C2 C 0.7954(4) 0.63180(13) 0.5390(4) 0.0313(7) Uani 1 1 d . . . .
H2A H 0.803974 0.600772 0.592290 0.038 Uiso 0.45(2) 1 calc R P A 1
H2B H 0.803974 0.600772 0.592290 0.038 Uiso 0.55(2) 1 calc R P A 2
C3 C 0.9227(4) 0.65716(14) 0.4965(4) 0.0365(8) Uani 1 1 d . . . .
H3 H 1.017778 0.642722 0.517003 0.044 Uiso 1 1 calc R . . .
C4 C 0.9126(4) 0.70319(14) 0.4247(4) 0.0360(8) Uani 1 1 d . . . .
H4 H 1.000089 0.720935 0.396105 0.043 Uiso 1 1 calc R . . .
C5 C 0.7733(4) 0.72325(12) 0.3949(4) 0.0310(7) Uani 1 1 d . . . .
H5 H 0.764414 0.755426 0.347262 0.037 Uiso 1 1 calc R . . .
C6 C 0.6462(4) 0.69640(11) 0.4345(3) 0.0241(6) Uani 1 1 d . . . .
C7 C 0.4977(4) 0.71784(12) 0.3909(4) 0.0278(7) Uani 1 1 d . . . .
C8 C 0.3821(4) 0.68210(12) 0.3311(3) 0.0251(6) Uani 1 1 d . . . .
C9 C 0.2956(4) 0.70058(13) 0.2179(4) 0.0321(7) Uani 1 1 d . . . .
H9 H 0.303160 0.735598 0.189971 0.038 Uiso 1 1 calc R . . .
C10 C 0.1983(4) 0.66814(14) 0.1455(4) 0.0359(8) Uani 1 1 d . . . .
H10 H 0.139421 0.680462 0.067400 0.043 Uiso 1 1 calc R . . .
C11 C 0.1886(5) 0.61707(13) 0.1895(4) 0.0351(8) Uani 1 1 d . . . .
H11 H 0.125793 0.593794 0.138753 0.042 Uiso 1 1 calc R . . .
C12 C 0.2706(4) 0.60033(13) 0.3072(4) 0.0320(7) Uani 1 1 d . . . .
H12 H 0.258783 0.565938 0.339505 0.038 Uiso 0.45(2) 1 calc R P A 1
H12A H 0.258783 0.565938 0.339505 0.038 Uiso 0.55(2) 1 calc R P A 2
C13 C 0.5581(4) 0.60416(12) 0.7761(3) 0.0231(6) Uani 1 1 d . . . .
C14 C 0.5832(4) 0.64682(13) 0.8605(4) 0.0311(7) Uani 1 1 d . . . .
C15 C 0.6332(4) 0.64470(16) 0.9996(4) 0.0399(9) Uani 1 1 d . . . .
C16 C 0.6626(4) 0.59704(18) 1.0599(4) 0.0415(9) Uani 1 1 d . . . .
C17 C 0.6411(4) 0.55337(15) 0.9795(4) 0.0344(8) Uani 1 1 d . . . .
C18 C 0.5891(4) 0.55746(13) 0.8395(4) 0.0267(6) Uani 1 1 d . . . .
C19 C 0.2789(3) 0.57776(11) 0.6485(3) 0.0224(6) Uani 1 1 d . . . .
C20 C 0.1876(4) 0.60300(12) 0.7452(4) 0.0267(7) Uani 1 1 d . . . .
C21 C 0.0627(4) 0.58096(13) 0.8046(4) 0.0302(7) Uani 1 1 d . . . .
C22 C 0.0255(3) 0.53159(13) 0.7653(4) 0.0285(7) Uani 1 1 d . . . .
C23 C 0.1111(4) 0.50540(12) 0.6685(4) 0.0266(6) Uani 1 1 d . . . .
C24 C 0.2370(4) 0.52815(11) 0.6139(3) 0.0245(6) Uani 1 1 d . . . .
F1 F 0.5556(3) 0.69405(8) 0.8047(2) 0.0424(5) Uani 1 1 d . . . .
F2 F 0.6553(3) 0.68735(11) 1.0776(3) 0.0619(7) Uani 1 1 d . . . .
F3 F 0.7132(3) 0.59377(13) 1.1955(3) 0.0660(8) Uani 1 1 d . . . .
F4 F 0.6734(3) 0.50698(9) 1.0365(3) 0.0505(6) Uani 1 1 d . . . .
F5 F 0.5677(2) 0.51343(7) 0.7654(2) 0.0349(5) Uani 1 1 d . . . .
F6 F 0.2208(2) 0.65159(8) 0.7853(3) 0.0402(5) Uani 1 1 d . . . .
F7 F -0.0226(3) 0.60677(8) 0.8978(3) 0.0464(6) Uani 1 1 d . . . .
F8 F -0.0962(2) 0.50905(9) 0.8215(3) 0.0465(6) Uani 1 1 d . . . .
F9 F 0.0709(2) 0.45773(7) 0.6283(2) 0.0400(5) Uani 1 1 d . . . .
F10 F 0.3200(2) 0.50030(7) 0.5223(2) 0.0364(5) Uani 1 1 d . . . .
N1A N 0.3682(3) 0.63194(11) 0.3786(3) 0.0237(4) Uani 0.45(2) 1 d . P A 1
N1B N 0.6579(3) 0.65051(10) 0.5057(3) 0.0237(4) Uani 0.55(2) 1 d . P A 2
O1 O 0.4782(3) 0.76406(9) 0.3897(3) 0.0441(7) Uani 1 1 d . . . .

loop_
_atom_site_aniso_label
_atom_site_aniso_U_11
_atom_site_aniso_U_22
_atom_site_aniso_U_33
_atom_site_aniso_U_23
_atom_site_aniso_U_13
_atom_site_aniso_U_12
Au1 0.02189(6) 0.01982(6) 0.01737(6) 0.00148(4) 0.00084(4) -0.00038(4)
C1A 0.0271(10) 0.0231(9) 0.0209(10) 0.0012(7) -0.0012(8) -0.0011(8)
C1B 0.0271(10) 0.0231(9) 0.0209(10) 0.0012(7) -0.0012(8) -0.0011(8)
C2 0.0283(17) 0.0293(16) 0.0363(19) 0.0079(14) 0.0034(14) 0.0028(13)
C3 0.0231(16) 0.0422(19) 0.044(2) 0.0058(16) 0.0032(15) 0.0008(15)
C4 0.0280(18) 0.0393(19) 0.041(2) 0.0034(15) 0.0069(15) -0.0089(15)
C5 0.0354(19) 0.0249(15) 0.0329(18) 0.0035(12) 0.0043(15) -0.0075(13)
C6 0.0288(16) 0.0214(13) 0.0220(15) -0.0024(11) -0.0005(12) -0.0019(12)
C7 0.0324(17) 0.0249(14) 0.0261(16) 0.0035(12) -0.0008(13) -0.0008(13)
C8 0.0277(16) 0.0246(14) 0.0232(16) 0.0022(11) 0.0008(12) 0.0000(12)
C9 0.0325(18) 0.0306(16) 0.0331(19) 0.0086(13) -0.0023(14) -0.0002(14)
C10 0.0329(19) 0.047(2) 0.0281(18) 0.0086(15) -0.0098(15) 0.0003(16)
C11 0.041(2) 0.0366(18) 0.0276(18) 0.0038(13) -0.0113(16) -0.0093(15)
C12 0.040(2) 0.0296(16) 0.0264(18) 0.0026(13) -0.0051(15) -0.0053(14)
C13 0.0233(15) 0.0317(15) 0.0144(14) 0.0026(11) 0.0009(11) 0.0001(12)
C14 0.0333(18) 0.0329(17) 0.0270(17) -0.0024(13) 0.0006(14) 0.0025(14)
C15 0.036(2) 0.056(2) 0.0270(19) -0.0119(16) -0.0038(15) 0.0007(17)
C16 0.034(2) 0.072(3) 0.0189(17) 0.0002(17) -0.0019(15) 0.0050(19)
C17 0.0258(17) 0.053(2) 0.0244(17) 0.0135(15) 0.0033(13) 0.0069(15)
C18 0.0240(15) 0.0332(16) 0.0229(16) 0.0058(12) 0.0060(12) 0.0031(13)
C19 0.0237(15) 0.0212(13) 0.0224(15) 0.0026(10) -0.0020(12) 0.0011(11)
C20 0.0263(16) 0.0221(14) 0.0315(18) -0.0043(12) -0.0017(13) 0.0014(12)
C21 0.0228(16) 0.0360(17) 0.0317(18) -0.0055(13) 0.0018(13) 0.0050(13)
C22 0.0189(15) 0.0331(16) 0.0334(18) 0.0029(13) 0.0006(13) -0.0036(13)
C23 0.0296(17) 0.0231(14) 0.0271(17) 0.0017(11) -0.0018(13) -0.0008(12)
C24 0.0299(16) 0.0233(14) 0.0204(15) -0.0018(11) 0.0024(12) 0.0015(12)
F1 0.0580(15) 0.0297(10) 0.0393(13) -0.0060(9) -0.0056(11) 0.0018(10)
F2 0.0726(19) 0.0726(18) 0.0405(15) -0.0303(13) -0.0098(13) -0.0008(14)
F3 0.073(2) 0.101(2) 0.0235(12) 0.0017(13) -0.0162(12) 0.0149(17)
F4 0.0460(13) 0.0639(15) 0.0416(14) 0.0295(11) 0.0043(11) 0.0124(12)
F5 0.0415(12) 0.0294(10) 0.0339(11) 0.0046(8) 0.0065(9) 0.0024(9)
F6 0.0362(11) 0.0301(10) 0.0545(14) -0.0173(9) 0.0094(10) -0.0041(9)
F7 0.0308(11) 0.0497(13) 0.0590(16) -0.0220(11) 0.0166(11) -0.0012(10)
F8 0.0270(11) 0.0455(12) 0.0672(17) -0.0047(11) 0.0164(11) -0.0088(9)
F9 0.0419(12) 0.0263(10) 0.0518(14) -0.0072(9) 0.0048(10) -0.0078(9)
F10 0.0467(12) 0.0283(10) 0.0345(12) -0.0072(8) 0.0170(10) -0.0020(9)
N1A 0.0271(10) 0.0231(9) 0.0209(10) 0.0012(7) -0.0012(8) -0.0011(8)
N1B 0.0271(10) 0.0231(9) 0.0209(10) 0.0012(7) -0.0012(8) -0.0011(8)
O1 0.0470(16) 0.0224(12) 0.0626(19) 0.0020(11) -0.0110(14) 0.0016(11)

loop_
_atom_type_symbol
_atom_type_description
_atom_type_scat_dispersion_real
_atom_type_scat_dispersion_imag
_atom_type_scat_source
C C 0.0033 0.0016 'International Tables Vol C Tables 4.2.6.8 and 6.1.1.4'
H H 0.0000 0.0000 'International Tables Vol C Tables 4.2.6.8 and 6.1.1.4'
Au Au -2.0133 8.8022 'International Tables Vol C Tables 4.2.6.8 and 6.1.1.4'
F F 0.0171 0.0103 'International Tables Vol C Tables 4.2.6.8 and 6.1.1.4'
N N 0.0061 0.0033 'International Tables Vol C Tables 4.2.6.8 and 6.1.1.4'
O O 0.0106 0.0060 'International Tables Vol C Tables 4.2.6.8 and 6.1.1.4'

loop_
_exptl_crystal_face_index_h
_exptl_crystal_face_index_k
_exptl_crystal_face_index_l
_exptl_crystal_face_perp_dist
1 1 0 0.0949
0 -2 1 0.0525
1 2 -1 0.0787
0 2 -1 0.0577
0 -1 -1 0.0696
0 1 1 0.0506
0 -1 0 0.0548
0 1 0 0.0548
-2 -3 0 0.0633

loop_
_geom_angle_atom_site_label_1
_geom_angle_atom_site_label_2
_geom_angle_atom_site_label_3
_geom_angle
C1A Au1 N1A 88.49(11)
C13 Au1 C1A 90.70(12)
C13 Au1 C1B 172.82(11)
C13 Au1 N1A 172.82(11)
C13 Au1 N1B 90.70(12)
C19 Au1 C1A 178.12(11)
C19 Au1 C1B 92.85(12)
C19 Au1 C13 87.82(12)
C19 Au1 N1A 92.85(12)
C19 Au1 N1B 178.12(11)
N1B Au1 C1B 88.49(11)
C2 C1A Au1 121.0(2)
C2 C1A C6 119.2(3)
C6 C1A Au1 119.7(2)
C8 C1B Au1 117.3(2)
C12 C1B Au1 123.6(2)
C12 C1B C8 118.1(3)
C1A C2 H2A 119.5
C1A C2 C3 121.1(3)
C3 C2 H2A 119.5
C3 C2 H2B 119.5
N1B C2 H2B 119.5
N1B C2 C3 121.1(3)
C2 C3 H3 119.9
C4 C3 C2 120.3(3)
C4 C3 H3 119.9
C3 C4 H4 120.5
C3 C4 C5 118.9(3)
C5 C4 H4 120.5
C4 C5 H5 120.0
C4 C5 C6 120.0(3)
C6 C5 H5 120.0
C1A C6 C5 120.5(3)
C1A C6 C7 121.3(3)
C5 C6 C7 118.1(3)
N1B C6 C5 120.5(3)
N1B C6 C7 121.3(3)
C8 C7 C6 118.8(3)
O1 C7 C6 119.9(3)
O1 C7 C8 120.8(3)
C1B C8 C7 122.1(3)
C1B C8 C9 121.1(3)
C9 C8 C7 116.6(3)
N1A C8 C7 122.1(3)
N1A C8 C9 121.1(3)
C8 C9 H9 119.9
C10 C9 C8 120.2(3)
C10 C9 H9 119.9
C9 C10 H10 120.7
C9 C10 C11 118.7(3)
C11 C10 H10 120.7
C10 C11 H11 120.1
C12 C11 C10 119.8(3)
C12 C11 H11 120.1
C1B C12 C11 121.9(3)
C1B C12 H12A 119.1
C11 C12 H12 119.1
C11 C12 H12A 119.1
N1A C12 C11 121.9(3)
N1A C12 H12 119.1
C14 C13 Au1 119.2(2)
C14 C13 C18 115.9(3)
C18 C13 Au1 124.8(2)
C15 C14 C13 123.9(3)
F1 C14 C13 119.0(3)
F1 C14 C15 117.1(3)
C14 C15 C16 118.6(4)
F2 C15 C14 121.6(4)
F2 C15 C16 119.8(4)
C17 C16 C15 119.8(3)
F3 C16 C15 119.9(4)
F3 C16 C17 120.3(4)
C16 C17 C18 119.5(3)
F4 C17 C16 120.0(3)
F4 C17 C18 120.5(4)
C13 C18 C17 122.4(3)
F5 C18 C13 120.2(3)
F5 C18 C17 117.4(3)
C20 C19 Au1 119.7(2)
C24 C19 Au1 124.6(2)
C24 C19 C20 115.6(3)
C21 C20 C19 123.3(3)
F6 C20 C19 119.5(3)
F6 C20 C21 117.3(3)
C20 C21 C22 118.6(3)
F7 C21 C20 121.3(3)
F7 C21 C22 120.1(3)
C23 C22 C21 120.2(3)
F8 C22 C21 120.0(3)
F8 C22 C23 119.8(3)
C22 C23 C24 119.6(3)
F9 C23 C22 119.4(3)
F9 C23 C24 121.0(3)
C23 C24 C19 122.6(3)
F10 C24 C19 119.9(3)
F10 C24 C23 117.4(3)
C8 N1A Au1 117.3(2)
C12 N1A Au1 123.6(2)
C12 N1A C8 118.1(3)
C2 N1B Au1 121.0(2)
C2 N1B C6 119.2(3)
C6 N1B Au1 119.7(2)

loop_
_geom_bond_atom_site_label_1
_geom_bond_atom_site_label_2
_geom_bond_distance
Au1 C1A 2.066(3)
Au1 C1B 2.072(3)
Au1 C13 2.053(3)
Au1 C19 2.054(3)
Au1 N1A 2.072(3)
Au1 N1B 2.066(3)
C1A C2 1.360(4)
C1A C6 1.369(4)
C1B C8 1.384(4)
C1B C12 1.369(5)
C2 H2A 0.9500
C2 H2B 0.9500
C2 C3 1.379(5)
C2 N1B 1.360(4)
C3 H3 0.9500
C3 C4 1.373(5)
C4 H4 0.9500
C4 C5 1.381(5)
C5 H5 0.9500
C5 C6 1.389(4)
C6 C7 1.498(5)
C6 N1B 1.369(4)
C7 C8 1.497(5)
C7 O1 1.216(4)
C8 C9 1.388(4)
C8 N1A 1.384(4)
C9 H9 0.9500
C9 C10 1.385(5)
C10 H10 0.9500
C10 C11 1.393(5)
C11 H11 0.9500
C11 C12 1.383(5)
C12 H12 0.9500
C12 H12A 0.9500
C12 N1A 1.369(5)
C13 C14 1.376(5)
C13 C18 1.378(4)
C14 C15 1.365(5)
C14 F1 1.356(4)
C15 C16 1.385(6)
C15 F2 1.339(4)
C16 C17 1.372(6)
C16 F3 1.338(4)
C17 C18 1.382(5)
C17 F4 1.349(4)
C18 F5 1.349(4)
C19 C20 1.385(4)
C19 C24 1.382(4)
C20 C21 1.378(5)
C20 F6 1.351(3)
C21 C22 1.376(5)
C21 F7 1.340(4)
C22 C23 1.368(5)
C22 F8 1.347(4)
C23 C24 1.375(4)
C23 F9 1.344(4)
C24 F10 1.346(3)

loop_
_geom_torsion_atom_site_label_1
_geom_torsion_atom_site_label_2
_geom_torsion_atom_site_label_3
_geom_torsion_atom_site_label_4
_geom_torsion
Au1 C1A C2 C3 -178.4(3)
Au1 C1A C6 C5 176.4(2)
Au1 C1A C6 C7 -6.6(4)
Au1 C1B C8 C7 17.8(4)
Au1 C1B C8 C9 -166.9(3)
Au1 C1B C12 C11 169.5(3)
Au1 C13 C14 C15 175.3(3)
Au1 C13 C14 F1 -3.9(4)
Au1 C13 C18 C17 -175.6(3)
Au1 C13 C18 F5 3.7(4)
Au1 C19 C20 C21 -177.2(3)
Au1 C19 C20 F6 2.5(4)
Au1 C19 C24 C23 178.7(2)
Au1 C19 C24 F10 -1.9(4)
C1A C2 C3 C4 2.8(6)
C1A C6 C7 C8 -41.1(4)
C1A C6 C7 O1 146.7(3)
C1B C8 C9 C10 -3.1(5)
C2 C1A C6 C5 0.9(5)
C2 C1A C6 C7 177.9(3)
C2 C3 C4 C5 -0.6(6)
C3 C2 N1B Au1 -178.4(3)
C3 C2 N1B C6 -2.9(5)
C3 C4 C5 C6 -1.4(6)
C4 C5 C6 C1A 1.3(5)
C4 C5 C6 C7 -175.8(3)
C4 C5 C6 N1B 1.3(5)
C5 C6 C7 C8 135.9(3)
C5 C6 C7 O1 -36.2(5)
C5 C6 N1B Au1 176.4(2)
C5 C6 N1B C2 0.9(5)
C6 C1A C2 C3 -2.9(5)
C6 C7 C8 C1B 34.5(5)
C6 C7 C8 C9 -141.1(3)
C6 C7 C8 N1A 34.5(5)
C7 C6 N1B Au1 -6.6(4)
C7 C6 N1B C2 177.9(3)
C7 C8 C9 C10 172.5(3)
C7 C8 N1A Au1 17.8(4)
C7 C8 N1A C12 -173.0(3)
C8 C1B C12 C11 0.9(5)
C8 C9 C10 C11 0.5(6)
C9 C8 N1A Au1 -166.9(3)
C9 C8 N1A C12 2.4(5)
C9 C10 C11 C12 2.7(6)
C10 C11 C12 C1B -3.5(6)
C10 C11 C12 N1A -3.5(6)
C11 C12 N1A Au1 169.5(3)
C11 C12 N1A C8 0.9(5)
C12 C1B C8 C7 -173.0(3)
C12 C1B C8 C9 2.4(5)
C13 C14 C15 C16 0.9(6)
C13 C14 C15 F2 -179.7(3)
C14 C13 C18 C17 0.5(5)
C14 C13 C18 F5 179.9(3)
C14 C15 C16 C17 0.0(6)
C14 C15 C16 F3 179.3(4)
C15 C16 C17 C18 -0.5(6)
C15 C16 C17 F4 178.2(3)
C16 C17 C18 C13 0.3(5)
C16 C17 C18 F5 -179.1(3)
C18 C13 C14 C15 -1.1(5)
C18 C13 C14 F1 179.8(3)
C19 C20 C21 C22 -0.6(5)
C19 C20 C21 F7 180.0(3)
C20 C19 C24 C23 1.6(5)
C20 C19 C24 F10 -179.1(3)
C20 C21 C22 C23 -0.4(5)
C20 C21 C22 F8 -179.9(3)
C21 C22 C23 C24 1.9(5)
C21 C22 C23 F9 -178.2(3)
C22 C23 C24 C19 -2.6(5)
C22 C23 C24 F10 178.1(3)
C24 C19 C20 C21 0.0(5)
C24 C19 C20 F6 179.8(3)
F1 C14 C15 C16 180.0(3)
F1 C14 C15 F2 -0.6(6)
F2 C15 C16 C17 -179.4(4)
F2 C15 C16 F3 -0.2(6)
F3 C16 C17 C18 -179.8(3)
F3 C16 C17 F4 -1.1(6)
F4 C17 C18 C13 -178.4(3)
F4 C17 C18 F5 2.2(5)
F6 C20 C21 C22 179.7(3)
F6 C20 C21 F7 0.2(5)
F7 C21 C22 C23 179.0(3)
F7 C21 C22 F8 -0.5(5)
F8 C22 C23 C24 -178.6(3)
F8 C22 C23 F9 1.3(5)
F9 C23 C24 C19 177.5(3)
F9 C23 C24 F10 -1.8(5)
N1A C8 C9 C10 -3.1(5)
N1B C2 C3 C4 2.8(6)
N1B C6 C7 C8 -41.1(4)
N1B C6 C7 O1 146.7(3)
O1 C7 C8 C1B -153.5(3)
O1 C7 C8 C9 31.0(5)
O1 C7 C8 N1A -153.5(3)
